data_7213874
loop_
_publ_author_name
'Ding, Caixia'
'Rui, Xing'
'Wang, Cheng'
'Xie, Yongshu'

_publ_section_title
;
 Coordination polymers of a multipyridyl and pyrazolyl ligand with
 conformational flexibility: syntheses, structures and luminescence
;
_journal_issue 6
_journal_name_full CrystEngComm
_journal_page_first 1010
_journal_paper_doi 10.1039/c3ce42147c
_journal_volume 16
_journal_year 2014
_chemical_formula_sum 'C32 H24 Cd I2 N10'
_chemical_formula_weight 914.81
_chemical_name_systematic
; 
 ? 
;
_space_group_IT_number 14
_symmetry_cell_setting monoclinic
_symmetry_space_group_name_Hall '-P 2yn'
_symmetry_space_group_name_H-M 'P 1 21/n 1'
_atom_sites_solution_hydrogens geom
_atom_sites_solution_primary direct
_atom_sites_solution_secondary difmap
_audit_creation_method SHELXL-97
_cell_angle_alpha 90.00
_cell_angle_beta 96.6390(10)
_cell_angle_gamma 90.00
_cell_formula_units_Z 4
_cell_length_a 10.8437(11)
_cell_length_b 16.6662(16)
_cell_length_c 19.6797(18)
_cell_measurement_reflns_used 5174
_cell_measurement_temperature 298(2)
_cell_measurement_theta_max 23.27
_cell_measurement_theta_min 2.252
_cell_volume 3532.7(6)
_computing_cell_refinement 'Bruker SMART'
_computing_data_collection 'Bruker SMART'
_computing_data_reduction 'Bruker SAINT'
_computing_molecular_graphics 'Bruker SHELXTL'
_computing_publication_material 'Bruker SHELXTL'
_computing_structure_refinement 'SHELXL-97 (Sheldrick, 1997)'
_computing_structure_solution 'SHELXS-97 (Sheldrick, 1990)'
_diffrn_ambient_temperature 298(2)
_diffrn_measured_fraction_theta_full 0.999
_diffrn_measured_fraction_theta_max 0.999
_diffrn_measurement_device_type 'CCD area detector'
_diffrn_measurement_method 'phi and omega scans'
_diffrn_radiation_monochromator graphite
_diffrn_radiation_source 'fine-focus sealed tube'
_diffrn_radiation_type MoK\a
_diffrn_radiation_wavelength 0.71073
_diffrn_reflns_av_R_equivalents 0.0413
_diffrn_reflns_av_sigmaI/netI 0.0530
_diffrn_reflns_limit_h_max 11
_diffrn_reflns_limit_h_min -12
_diffrn_reflns_limit_k_max 14
_diffrn_reflns_limit_k_min -19
_diffrn_reflns_limit_l_max 23
_diffrn_reflns_limit_l_min -23
_diffrn_reflns_number 17488
_diffrn_reflns_theta_full 25.02
_diffrn_reflns_theta_max 25.02
_diffrn_reflns_theta_min 2.25
_exptl_absorpt_coefficient_mu 2.403
_exptl_absorpt_correction_T_max 0.5326
_exptl_absorpt_correction_T_min 0.4466
_exptl_absorpt_correction_type multi-scan
_exptl_absorpt_process_details sadabs
_exptl_crystal_density_diffrn 1.720
_exptl_crystal_density_method 'not measured'
_exptl_crystal_F_000 1760
_exptl_crystal_size_max 0.40
_exptl_crystal_size_mid 0.38
_exptl_crystal_size_min 0.30
_refine_diff_density_max 2.157
_refine_diff_density_min -1.472
_refine_diff_density_rms 0.112
_refine_ls_extinction_method none
_refine_ls_goodness_of_fit_ref 1.091
_refine_ls_hydrogen_treatment constr
_refine_ls_matrix_type full
_refine_ls_number_parameters 406
_refine_ls_number_reflns 6222
_refine_ls_number_restraints 0
_refine_ls_restrained_S_all 1.091
_refine_ls_R_factor_all 0.0815
_refine_ls_R_factor_gt 0.0513
_refine_ls_shift/su_max 0.000
_refine_ls_shift/su_mean 0.000
_refine_ls_structure_factor_coef Fsqd
_refine_ls_weighting_details 'calc w=1/[\s^2^(Fo^2^)+(0.0669P)^2^+2.8394P] where P=(Fo^2^+2Fc^2^)/3'
_refine_ls_weighting_scheme calc
_refine_ls_wR_factor_gt 0.1309
_refine_ls_wR_factor_ref 0.1444
_reflns_number_gt 4011
_reflns_number_total 6222
_reflns_threshold_expression >2sigma(I)
_cod_data_source_file c3ce42147c.txt
_cod_data_source_block 111220g
_cod_depositor_comments
;
The following automatic conversions were performed:

'_symmetry_cell_setting' value 'Monoclinic' changed to 'monoclinic'
according to
/usr/data/users/saulius/automatic-downloads/current/RSC/lib/dictionaries/cif_core.dic
dictionary named 'cif_core.dic' version 2.4.2 from 2011-04-26.

Automatic conversion script
Id: cif_fix_values 2281 2013-09-26 08:29:07Z andrius 
;
_cod_original_sg_symbol_H-M P2(1)/n
_cod_database_code 7213874

loop_
_symmetry_equiv_pos_as_xyz
'x, y, z'
'-x+1/2, y+1/2, -z+1/2'
'-x, -y, -z'
'x-1/2, -y-1/2, z-1/2'

loop_
_atom_site_label
_atom_site_type_symbol
_atom_site_fract_x
_atom_site_fract_y
_atom_site_fract_z
_atom_site_U_iso_or_equiv
_atom_site_adp_type
_atom_site_occupancy
_atom_site_symmetry_multiplicity
_atom_site_calc_flag
_atom_site_refinement_flags
Cd1 Cd 0.41985(4) 0.32294(3) 0.80696(3) 0.04983(18) Uani 1 1 d .
I1 I 0.39228(5) 0.40128(3) 0.92457(3) 0.0720(2) Uani 1 1 d .
I2 I 0.25703(7) 0.22707(5) 0.73426(4) 0.1134(3) Uani 1 1 d .
N1 N 0.2306(5) 0.6957(3) 0.3970(3) 0.0447(14) Uani 1 1 d .
N2 N 0.5677(4) 0.6295(3) 0.6306(2) 0.0395(12) Uani 1 1 d .
N3 N 0.1542(5) 0.5685(3) 0.4150(3) 0.0446(13) Uani 1 1 d .
N4 N 0.0877(5) 0.4425(4) 0.4434(4) 0.0567(16) Uani 1 1 d .
N5 N 0.0145(6) 0.3760(4) 0.4314(4) 0.076(2) Uani 1 1 d .
N6 N 0.2846(5) 0.8283(4) 0.3904(3) 0.0451(14) Uani 1 1 d .
N7 N 0.3561(6) 0.9595(4) 0.3921(3) 0.0639(17) Uani 1 1 d .
N8 N 0.3371(8) 1.0399(5) 0.3861(4) 0.090(2) Uani 1 1 d .
N9 N 0.4741(5) 0.4226(3) 0.7351(3) 0.0449(13) Uani 1 1 d .
N10 N 0.8870(5) 0.7686(3) 0.6785(3) 0.0438(13) Uani 1 1 d .
C1 C 0.3199(5) 0.6818(4) 0.4560(3) 0.0381(14) Uani 1 1 d .
C2 C 0.4144(6) 0.6269(4) 0.4529(3) 0.0446(16) Uani 1 1 d .
H2 H 0.4227 0.6006 0.4120 0.054 Uiso 1 1 calc R
C3 C 0.4966(6) 0.6107(4) 0.5102(3) 0.0410(15) Uani 1 1 d .
H3 H 0.5599 0.5734 0.5082 0.049 Uiso 1 1 calc R
C4 C 0.4841(5) 0.6502(4) 0.5700(3) 0.0343(14) Uani 1 1 d .
C5 C 0.3941(6) 0.7065(4) 0.5736(3) 0.0429(16) Uani 1 1 d .
H5 H 0.3879 0.7340 0.6141 0.051 Uiso 1 1 calc R
C6 C 0.3122(6) 0.7222(4) 0.5161(3) 0.0438(16) Uani 1 1 d .
H6 H 0.2508 0.7608 0.5182 0.053 Uiso 1 1 calc R
C7 C 0.1561(6) 0.6298(4) 0.3726(3) 0.0457(16) Uani 1 1 d .
C8 C 0.0915(7) 0.6289(5) 0.3073(4) 0.064(2) Uani 1 1 d .
H8 H 0.0950 0.6721 0.2777 0.077 Uiso 1 1 calc R
C9 C 0.0226(7) 0.5622(6) 0.2882(4) 0.069(2) Uani 1 1 d .
H9 H -0.0218 0.5603 0.2449 0.083 Uiso 1 1 calc R
C10 C 0.0174(7) 0.4980(6) 0.3315(5) 0.069(2) Uani 1 1 d .
H10 H -0.0289 0.4523 0.3187 0.083 Uiso 1 1 calc R
C11 C 0.0844(6) 0.5051(5) 0.3946(4) 0.0546(19) Uani 1 1 d .
C12 C 0.0400(10) 0.3354(6) 0.4895(6) 0.086(3) Uani 1 1 d .
H12 H 0.0023 0.2867 0.4975 0.103 Uiso 1 1 calc R
C13 C 0.1259(8) 0.3707(6) 0.5364(5) 0.073(2) Uani 1 1 d .
H13 H 0.1579 0.3513 0.5791 0.087 Uiso 1 1 calc R
C14 C 0.1537(7) 0.4404(5) 0.5063(5) 0.065(2) Uani 1 1 d .
H14 H 0.2081 0.4797 0.5253 0.078 Uiso 1 1 calc R
C15 C 0.1926(6) 0.7762(4) 0.3849(3) 0.0423(16) Uani 1 1 d .
C16 C 0.0685(6) 0.7989(5) 0.3721(3) 0.0531(18) Uani 1 1 d .
H16 H 0.0055 0.7607 0.3674 0.064 Uiso 1 1 calc R
C17 C 0.0415(7) 0.8794(5) 0.3667(4) 0.0570(19) Uani 1 1 d .
H17 H -0.0406 0.8963 0.3582 0.068 Uiso 1 1 calc R
C18 C 0.1355(7) 0.9349(5) 0.3737(3) 0.0559(19) Uani 1 1 d .
H18 H 0.1193 0.9896 0.3706 0.067 Uiso 1 1 calc R
C19 C 0.2543(7) 0.9059(4) 0.3857(3) 0.0502(17) Uani 1 1 d .
C20 C 0.4479(14) 1.0691(8) 0.3966(6) 0.108(4) Uani 1 1 d .
H20 H 0.4644 1.1238 0.3964 0.130 Uiso 1 1 calc R
C21 C 0.5383(12) 1.0126(9) 0.4079(6) 0.115(4) Uani 1 1 d .
H21 H 0.6238 1.0202 0.4153 0.138 Uiso 1 1 calc R
C22 C 0.4742(10) 0.9421(7) 0.4058(6) 0.098(3) Uani 1 1 d .
H22 H 0.5080 0.8911 0.4129 0.118 Uiso 1 1 calc R
C23 C 0.3889(6) 0.4694(5) 0.7020(4) 0.059(2) Uani 1 1 d .
H23 H 0.3060 0.4551 0.7021 0.071 Uiso 1 1 calc R
C24 C 0.4149(6) 0.5381(5) 0.6671(4) 0.057(2) Uani 1 1 d .
H24 H 0.3511 0.5688 0.6446 0.069 Uiso 1 1 calc R
C25 C 0.5389(5) 0.5609(4) 0.6662(3) 0.0361(14) Uani 1 1 d .
C26 C 0.6285(6) 0.5090(4) 0.6991(3) 0.0377(14) Uani 1 1 d .
H26 H 0.7125 0.5199 0.6984 0.045 Uiso 1 1 calc R
C27 C 0.5925(5) 0.4427(4) 0.7321(3) 0.0376(14) Uani 1 1 d .
H27 H 0.6539 0.4096 0.7537 0.045 Uiso 1 1 calc R
C28 C 0.8178(6) 0.7737(4) 0.6191(3) 0.0467(17) Uani 1 1 d .
H28 H 0.8417 0.8099 0.5871 0.056 Uiso 1 1 calc R
C29 C 0.7127(6) 0.7290(4) 0.6012(3) 0.0459(17) Uani 1 1 d .
H29 H 0.6687 0.7342 0.5580 0.055 Uiso 1 1 calc R
C30 C 0.6730(5) 0.6763(4) 0.6482(3) 0.0348(14) Uani 1 1 d .
C31 C 0.7403(6) 0.6737(4) 0.7129(3) 0.0444(16) Uani 1 1 d .
H31 H 0.7146 0.6414 0.7471 0.053 Uiso 1 1 calc R
C32 C 0.8461(6) 0.7201(4) 0.7252(3) 0.0475(17) Uani 1 1 d .
H32 H 0.8914 0.7174 0.7683 0.057 Uiso 1 1 calc R

loop_
_atom_site_aniso_label
_atom_site_aniso_U_11
_atom_site_aniso_U_22
_atom_site_aniso_U_33
_atom_site_aniso_U_23
_atom_site_aniso_U_13
_atom_site_aniso_U_12
Cd1 0.0388(3) 0.0482(3) 0.0620(4) 0.0164(3) 0.0036(2) 0.0013(2)
I1 0.0800(4) 0.0563(4) 0.0859(4) 0.0037(3) 0.0369(3) 0.0053(3)
I2 0.0966(5) 0.1299(7) 0.1031(6) 0.0134(5) -0.0336(4) -0.0536(5)
N1 0.042(3) 0.041(3) 0.046(3) 0.003(3) -0.017(2) 0.002(2)
N2 0.037(3) 0.039(3) 0.039(3) 0.003(3) -0.006(2) -0.010(2)
N3 0.045(3) 0.038(3) 0.050(3) -0.010(3) 0.001(3) -0.001(2)
N4 0.050(4) 0.040(4) 0.083(5) -0.008(3) 0.020(3) -0.008(3)
N5 0.070(5) 0.058(5) 0.104(6) -0.026(5) 0.024(4) -0.020(4)
N6 0.042(3) 0.055(4) 0.036(3) 0.006(3) -0.005(2) -0.002(3)
N7 0.070(5) 0.052(5) 0.068(4) 0.002(3) -0.001(3) -0.017(3)
N8 0.109(6) 0.051(5) 0.111(6) -0.001(4) 0.021(5) -0.025(4)
N9 0.041(3) 0.047(4) 0.045(3) 0.010(3) -0.003(2) 0.000(3)
N10 0.042(3) 0.041(3) 0.047(3) -0.003(3) 0.001(3) -0.006(2)
C1 0.035(3) 0.038(4) 0.038(3) 0.001(3) -0.006(3) 0.000(3)
C2 0.041(4) 0.049(4) 0.042(4) -0.010(3) -0.005(3) 0.002(3)
C3 0.039(4) 0.035(4) 0.047(4) -0.003(3) -0.003(3) 0.006(3)
C4 0.036(3) 0.032(4) 0.034(3) 0.001(3) -0.002(3) -0.005(3)
C5 0.052(4) 0.036(4) 0.040(4) -0.012(3) 0.000(3) 0.002(3)
C6 0.045(4) 0.043(4) 0.042(4) -0.002(3) 0.000(3) 0.017(3)
C7 0.039(4) 0.046(4) 0.050(4) -0.010(3) -0.006(3) -0.001(3)
C8 0.059(5) 0.068(6) 0.060(5) -0.008(4) -0.015(4) -0.003(4)
C9 0.054(5) 0.084(7) 0.064(5) -0.026(5) -0.021(4) -0.010(4)
C10 0.051(5) 0.068(6) 0.086(6) -0.029(5) -0.002(4) -0.012(4)
C11 0.041(4) 0.055(5) 0.068(5) -0.023(4) 0.005(4) -0.003(3)
C12 0.104(8) 0.063(6) 0.101(8) 0.008(6) 0.055(7) -0.004(6)
C13 0.076(6) 0.066(6) 0.080(6) 0.002(5) 0.020(5) -0.008(5)
C14 0.055(5) 0.052(5) 0.087(6) -0.011(5) 0.005(4) -0.005(4)
C15 0.044(4) 0.043(4) 0.038(4) 0.008(3) -0.003(3) 0.002(3)
C16 0.045(4) 0.061(5) 0.051(4) 0.007(4) -0.004(3) 0.003(3)
C17 0.054(4) 0.058(5) 0.057(5) 0.013(4) -0.003(4) 0.008(4)
C18 0.074(5) 0.048(5) 0.046(4) 0.011(3) 0.008(4) 0.011(4)
C19 0.069(5) 0.042(5) 0.039(4) 0.000(3) 0.004(3) -0.002(4)
C20 0.136(11) 0.084(9) 0.103(9) -0.009(7) 0.007(8) -0.037(8)
C21 0.086(8) 0.123(11) 0.133(10) 0.012(9) -0.002(7) -0.058(8)
C22 0.083(7) 0.079(7) 0.128(9) 0.015(7) -0.010(6) -0.027(6)
C23 0.034(4) 0.062(5) 0.079(5) 0.035(4) -0.005(3) -0.012(3)
C24 0.041(4) 0.056(5) 0.072(5) 0.023(4) -0.007(3) -0.004(3)
C25 0.037(3) 0.037(4) 0.032(3) -0.003(3) -0.005(3) -0.004(3)
C26 0.037(3) 0.037(4) 0.039(3) -0.004(3) 0.001(3) -0.003(3)
C27 0.036(4) 0.036(4) 0.040(4) 0.007(3) 0.001(3) 0.000(3)
C28 0.043(4) 0.050(5) 0.045(4) 0.004(3) 0.000(3) -0.017(3)
C29 0.047(4) 0.052(5) 0.036(4) 0.002(3) -0.007(3) -0.014(3)
C30 0.037(3) 0.031(4) 0.035(3) -0.003(3) -0.001(3) -0.001(3)
C31 0.052(4) 0.043(4) 0.035(4) 0.001(3) -0.005(3) -0.016(3)
C32 0.053(4) 0.048(5) 0.038(4) -0.006(3) -0.010(3) -0.001(3)

loop_
_atom_type_symbol
_atom_type_description
_atom_type_scat_dispersion_real
_atom_type_scat_dispersion_imag
_atom_type_scat_source
C C 0.0033 0.0016 'International Tables Vol C Tables 4.2.6.8 and 6.1.1.4'
H H 0.0000 0.0000 'International Tables Vol C Tables 4.2.6.8 and 6.1.1.4'
N N 0.0061 0.0033 'International Tables Vol C Tables 4.2.6.8 and 6.1.1.4'
I I -0.4742 1.8119 'International Tables Vol C Tables 4.2.6.8 and 6.1.1.4'
Cd Cd -0.8075 1.2024 'International Tables Vol C Tables 4.2.6.8 and 6.1.1.4'

loop_
_geom_angle_atom_site_label_1
_geom_angle_atom_site_label_2
_geom_angle_atom_site_label_3
_geom_angle
_geom_angle_site_symmetry_1
_geom_angle_site_symmetry_3
N10 Cd1 N9 93.87(19) 2_646 .
N10 Cd1 I2 111.83(15) 2_646 .
N9 Cd1 I2 107.62(14) . .
N10 Cd1 I1 106.08(14) 2_646 .
N9 Cd1 I1 103.82(14) . .
I2 Cd1 I1 128.01(3) . .
C7 N1 C15 122.3(5) . .
C7 N1 C1 116.9(5) . .
C15 N1 C1 116.3(5) . .
C30 N2 C25 124.0(5) . .
C30 N2 C4 119.1(5) . .
C25 N2 C4 116.9(5) . .
C7 N3 C11 118.2(6) . .
C14 N4 N5 111.8(7) . .
C14 N4 C11 127.4(6) . .
N5 N4 C11 120.7(7) . .
C12 N5 N4 101.9(8) . .
C15 N6 C19 117.1(6) . .
C22 N7 N8 111.8(7) . .
C22 N7 C19 127.7(8) . .
N8 N7 C19 120.5(7) . .
C20 N8 N7 103.3(10) . .
C23 N9 C27 116.8(6) . .
C23 N9 Cd1 121.0(4) . .
C27 N9 Cd1 121.7(4) . .
C28 N10 C32 116.7(6) . .
C28 N10 Cd1 120.6(4) . 2_656
C32 N10 Cd1 122.0(4) . 2_656
C6 C1 C2 118.9(6) . .
C6 C1 N1 120.9(6) . .
C2 C1 N1 120.2(6) . .
C3 C2 C1 120.3(6) . .
C3 C2 H2 119.8 . .
C1 C2 H2 119.8 . .
C4 C3 C2 119.3(6) . .
C4 C3 H3 120.3 . .
C2 C3 H3 120.3 . .
C5 C4 C3 121.2(6) . .
C5 C4 N2 120.3(5) . .
C3 C4 N2 118.5(5) . .
C4 C5 C6 119.1(6) . .
C4 C5 H5 120.5 . .
C6 C5 H5 120.5 . .
C1 C6 C5 121.1(6) . .
C1 C6 H6 119.5 . .
C5 C6 H6 119.5 . .
N3 C7 C8 122.1(7) . .
N3 C7 N1 115.9(6) . .
C8 C7 N1 122.0(7) . .
C9 C8 C7 117.6(8) . .
C9 C8 H8 121.2 . .
C7 C8 H8 121.2 . .
C8 C9 C10 121.6(8) . .
C8 C9 H9 119.2 . .
C10 C9 H9 119.2 . .
C11 C10 C9 116.1(8) . .
C11 C10 H10 122.0 . .
C9 C10 H10 122.0 . .
N3 C11 C10 124.4(8) . .
N3 C11 N4 114.2(6) . .
C10 C11 N4 121.4(7) . .
N5 C12 C13 114.8(9) . .
N5 C12 H12 122.6 . .
C13 C12 H12 122.6 . .
C14 C13 C12 104.1(9) . .
C14 C13 H13 128.0 . .
C12 C13 H13 128.0 . .
C13 C14 N4 107.5(8) . .
C13 C14 H14 126.3 . .
N4 C14 H14 126.3 . .
N6 C15 C16 122.8(7) . .
N6 C15 N1 114.1(6) . .
C16 C15 N1 123.0(6) . .
C17 C16 C15 118.2(7) . .
C17 C16 H16 120.9 . .
C15 C16 H16 120.9 . .
C18 C17 C16 120.1(7) . .
C18 C17 H17 119.9 . .
C16 C17 H17 119.9 . .
C17 C18 C19 116.9(7) . .
C17 C18 H18 121.5 . .
C19 C18 H18 121.5 . .
N6 C19 C18 124.9(7) . .
N6 C19 N7 115.0(7) . .
C18 C19 N7 120.0(7) . .
N8 C20 C21 113.9(11) . .
N8 C20 H20 123.0 . .
C21 C20 H20 123.0 . .
C20 C21 C22 103.7(10) . .
C20 C21 H21 128.2 . .
C22 C21 H21 128.2 . .
N7 C22 C21 107.3(11) . .
N7 C22 H22 126.3 . .
C21 C22 H22 126.3 . .
N9 C23 C24 124.3(6) . .
N9 C23 H23 117.9 . .
C24 C23 H23 117.9 . .
C23 C24 C25 118.9(6) . .
C23 C24 H24 120.5 . .
C25 C24 H24 120.5 . .
N2 C25 C24 120.0(5) . .
N2 C25 C26 123.6(5) . .
C24 C25 C26 116.3(6) . .
C27 C26 C25 119.9(6) . .
C27 C26 H26 120.0 . .
C25 C26 H26 120.0 . .
N9 C27 C26 123.8(6) . .
N9 C27 H27 118.1 . .
C26 C27 H27 118.1 . .
N10 C28 C29 124.3(6) . .
N10 C28 H28 117.9 . .
C29 C28 H28 117.9 . .
C28 C29 C30 119.2(6) . .
C28 C29 H29 120.4 . .
C30 C29 H29 120.4 . .
C29 C30 C31 117.4(6) . .
C29 C30 N2 120.0(5) . .
C31 C30 N2 122.6(6) . .
C32 C31 C30 118.7(6) . .
C32 C31 H31 120.6 . .
C30 C31 H31 120.6 . .
N10 C32 C31 123.5(6) . .
N10 C32 H32 118.3 . .
C31 C32 H32 118.3 . .

loop_
_geom_bond_atom_site_label_1
_geom_bond_atom_site_label_2
_geom_bond_distance
_geom_bond_site_symmetry_2
Cd1 N10 2.270(5) 2_646
Cd1 N9 2.301(5) .
Cd1 I2 2.6708(9) .
Cd1 I1 2.7038(8) .
N1 C7 1.414(8) .
N1 C15 1.414(8) .
N1 C1 1.442(8) .
N2 C30 1.393(7) .
N2 C25 1.395(8) .
N2 C4 1.454(7) .
N3 C7 1.321(9) .
N3 C11 1.334(9) .
N4 C14 1.357(10) .
N4 N5 1.367(8) .
N4 C11 1.416(10) .
N5 C12 1.329(12) .
N6 C15 1.317(8) .
N6 C19 1.335(9) .
N7 C22 1.311(12) .
N7 N8 1.358(10) .
N7 C19 1.415(9) .
N8 C20 1.291(14) .
N9 C23 1.323(8) .
N9 C27 1.335(7) .
N10 C28 1.318(8) .
N10 C32 1.337(9) .
N10 Cd1 2.270(5) 2_656
C1 C6 1.372(9) .
C1 C2 1.381(9) .
C2 C3 1.381(9) .
C2 H2 0.9300 .
C3 C4 1.369(8) .
C3 H3 0.9300 .
C4 C5 1.362(9) .
C5 C6 1.379(9) .
C5 H5 0.9300 .
C6 H6 0.9300 .
C7 C8 1.390(10) .
C8 C9 1.367(11) .
C8 H8 0.9300 .
C9 C10 1.373(12) .
C9 H9 0.9300 .
C10 C11 1.369(11) .
C10 H10 0.9300 .
C12 C13 1.366(13) .
C12 H12 0.9300 .
C13 C14 1.354(12) .
C13 H13 0.9300 .
C14 H14 0.9300 .
C15 C16 1.393(9) .
C16 C17 1.374(10) .
C16 H16 0.9300 .
C17 C18 1.370(11) .
C17 H17 0.9300 .
C18 C19 1.370(10) .
C18 H18 0.9300 .
C20 C21 1.359(16) .
C20 H20 0.9300 .
C21 C22 1.364(14) .
C21 H21 0.9300 .
C22 H22 0.9300 .
C23 C24 1.381(9) .
C23 H23 0.9300 .
C24 C25 1.399(9) .
C24 H24 0.9300 .
C25 C26 1.402(9) .
C26 C27 1.361(9) .
C26 H26 0.9300 .
C27 H27 0.9300 .
C28 C29 1.372(9) .
C28 H28 0.9300 .
C29 C30 1.380(9) .
C29 H29 0.9300 .
C30 C31 1.392(8) .
C31 C32 1.381(9) .
C31 H31 0.9300 .
C32 H32 0.9300 .

loop_
_geom_torsion_atom_site_label_1
_geom_torsion_atom_site_label_2
_geom_torsion_atom_site_label_3
_geom_torsion_atom_site_label_4
_geom_torsion
_geom_torsion_site_symmetry_1
C14 N4 N5 C12 0.2(8) .
C11 N4 N5 C12 -176.9(7) .
C22 N7 N8 C20 0.2(11) .
C19 N7 N8 C20 178.3(8) .
N10 Cd1 N9 C23 171.1(6) 2_646
I2 Cd1 N9 C23 56.7(6) .
I1 Cd1 N9 C23 -81.3(6) .
N10 Cd1 N9 C27 -18.1(5) 2_646
I2 Cd1 N9 C27 -132.4(5) .
I1 Cd1 N9 C27 89.5(5) .
C7 N1 C1 C6 -117.4(7) .
C15 N1 C1 C6 39.7(9) .
C7 N1 C1 C2 62.0(8) .
C15 N1 C1 C2 -140.8(6) .
C6 C1 C2 C3 2.5(10) .
N1 C1 C2 C3 -177.0(6) .
C1 C2 C3 C4 -0.5(10) .
C2 C3 C4 C5 -1.7(10) .
C2 C3 C4 N2 177.0(6) .
C30 N2 C4 C5 -84.4(7) .
C25 N2 C4 C5 98.0(7) .
C30 N2 C4 C3 96.8(7) .
C25 N2 C4 C3 -80.7(7) .
C3 C4 C5 C6 1.8(10) .
N2 C4 C5 C6 -176.9(6) .
C2 C1 C6 C5 -2.4(10) .
N1 C1 C6 C5 177.1(6) .
C4 C5 C6 C1 0.3(10) .
C11 N3 C7 C8 -2.3(10) .
C11 N3 C7 N1 179.3(6) .
C15 N1 C7 N3 -139.9(6) .
C1 N1 C7 N3 15.7(9) .
C15 N1 C7 C8 41.7(10) .
C1 N1 C7 C8 -162.7(6) .
N3 C7 C8 C9 1.3(11) .
N1 C7 C8 C9 179.6(7) .
C7 C8 C9 C10 -0.4(12) .
C8 C9 C10 C11 0.4(12) .
C7 N3 C11 C10 2.4(10) .
C7 N3 C11 N4 -179.7(6) .
C9 C10 C11 N3 -1.4(12) .
C9 C10 C11 N4 -179.2(7) .
C14 N4 C11 N3 -0.8(10) .
N5 N4 C11 N3 175.8(6) .
C14 N4 C11 C10 177.1(7) .
N5 N4 C11 C10 -6.3(10) .
N4 N5 C12 C13 -1.4(10) .
N5 C12 C13 C14 2.1(11) .
C12 C13 C14 N4 -1.8(9) .
N5 N4 C14 C13 1.1(9) .
C11 N4 C14 C13 177.9(7) .
C19 N6 C15 C16 2.4(9) .
C19 N6 C15 N1 -174.1(5) .
C7 N1 C15 N6 -158.7(6) .
C1 N1 C15 N6 45.5(8) .
C7 N1 C15 C16 24.8(10) .
C1 N1 C15 C16 -130.9(7) .
N6 C15 C16 C17 -1.5(10) .
N1 C15 C16 C17 174.6(6) .
C15 C16 C17 C18 0.1(10) .
C16 C17 C18 C19 0.4(11) .
C15 N6 C19 C18 -1.8(10) .
C15 N6 C19 N7 179.8(6) .
C17 C18 C19 N6 0.5(11) .
C17 C18 C19 N7 178.7(6) .
C22 N7 C19 N6 -4.2(12) .
N8 N7 C19 N6 178.0(7) .
C22 N7 C19 C18 177.3(9) .
N8 N7 C19 C18 -0.4(10) .
N7 N8 C20 C21 1.0(13) .
N8 C20 C21 C22 -1.8(15) .
N8 N7 C22 C21 -1.3(12) .
C19 N7 C22 C21 -179.2(9) .
C20 C21 C22 N7 1.8(14) .
C27 N9 C23 C24 -2.3(12) .
Cd1 N9 C23 C24 168.9(6) .
N9 C23 C24 C25 -0.1(13) .
C30 N2 C25 C24 151.3(6) .
C4 N2 C25 C24 -31.3(8) .
C30 N2 C25 C26 -32.5(9) .
C4 N2 C25 C26 144.9(6) .
C23 C24 C25 N2 179.1(7) .
C23 C24 C25 C26 2.7(10) .
N2 C25 C26 C27 -179.2(6) .
C24 C25 C26 C27 -2.9(9) .
C23 N9 C27 C26 2.1(10) .
Cd1 N9 C27 C26 -169.1(5) .
C25 C26 C27 N9 0.5(10) .
C32 N10 C28 C29 -4.4(11) .
Cd1 N10 C28 C29 165.6(6) 2_656
N10 C28 C29 C30 1.7(11) .
C28 C29 C30 C31 2.4(10) .
C28 C29 C30 N2 -178.9(6) .
C25 N2 C30 C29 162.3(6) .
C4 N2 C30 C29 -15.0(9) .
C25 N2 C30 C31 -19.0(10) .
C4 N2 C30 C31 163.7(6) .
C29 C30 C31 C32 -3.6(10) .
N2 C30 C31 C32 177.7(6) .
C28 N10 C32 C31 3.0(10) .
Cd1 N10 C32 C31 -166.9(5) 2_656
C30 C31 C32 N10 1.0(11) .
